data_7114014
loop_
_publ_author_name
'Yano, Toshihiro'
'Tanaka, Rika'
'Nishioka, Takanori'
'Kinoshita, Isamu'
'Isobe, Kiyoshi'
'Wright, L. James'
'Collins, Terrence J.'

_publ_section_title
;
 Mononuclear--dinuclear helicate interconversion of
 dibromo{N,N&#x2032;-bis[(S)-1-2-(pyridyl)ethyl]pyridine-2,6-dicarboxamidate}copper(ii)
 via a deprotonation--protonation processElectronic supplementary
 information (ESI) available: preparation of (R)- and (S)-PEPDAH2. See
 http://www.rsc.org/suppdata/cc/b2/b202700c/
;
_journal_issue 13
_journal_name_full 'Chemical Communications'
_journal_page_first 1396
_journal_paper_doi 10.1039/b202700c
_journal_year 2002
_chemical_formula_moiety 'C43 H40 Cl2 Cu2 N10 O2 '
_chemical_formula_sum 'C43 H40 Cl2 Cu2 N10 O2'
_chemical_formula_weight 926.85
_space_group_IT_number 19
_symmetry_cell_setting orthorhombic
_symmetry_Int_Tables_number 19
_symmetry_space_group_name_Hall 'P 2ac 2ab'
_symmetry_space_group_name_H-M 'P 21 21 21'
_audit_creation_date 'Mon Jan 28 20:53:18 2002'
_audit_creation_method 'by teXsan'
_cell_angle_alpha 90
_cell_angle_beta 90
_cell_angle_gamma 90
_cell_formula_units_Z 4
_cell_length_a 14.804(2)
_cell_length_b 16.226(3)
_cell_length_c 17.416(3)
_cell_measurement_reflns_used 13420
_cell_measurement_temperature 153.2
_cell_measurement_theta_max 27.5
_cell_measurement_theta_min 3.0
_cell_volume 4183.5(12)
_computing_cell_refinement CRYSTALCLEAR
_computing_data_collection CRYSTALCLEAR
_computing_data_reduction 'teXsan Ver. 1.11'
_computing_publication_material 'teXsan Ver. 1.11'
_computing_structure_refinement SHELXL97
_computing_structure_solution SHELXS97
_diffrn_detector_area_resol_mean 14.62
_diffrn_measurement_device_type 'Rigaku/MSC Mercury CCD'
_diffrn_measurement_method \w
_diffrn_radiation_type 'Mo K\a'
_diffrn_radiation_wavelength 0.7107
_diffrn_reflns_av_R_equivalents 0.106
_diffrn_reflns_limit_h_max 16
_diffrn_reflns_limit_h_min -19
_diffrn_reflns_limit_k_max 20
_diffrn_reflns_limit_k_min -16
_diffrn_reflns_limit_l_max 22
_diffrn_reflns_limit_l_min -22
_diffrn_reflns_number 13420
_diffrn_reflns_theta_max 27.48
_exptl_absorpt_coefficient_mu 1.195
_exptl_absorpt_correction_T_max 0.787
_exptl_absorpt_correction_T_min 0.577
_exptl_absorpt_correction_type multi-scan
_exptl_absorpt_process_details '(Jacobson, 1998)'
_exptl_crystal_colour Green
_exptl_crystal_density_diffrn 1.471
_exptl_crystal_density_method 'not measured'
_exptl_crystal_description Block
_exptl_crystal_size_max 0.200
_exptl_crystal_size_mid 0.200
_exptl_crystal_size_min 0.200
_refine_diff_density_max 0.50
_refine_diff_density_min -0.36
_refine_ls_abs_structure_Flack 0.01(1)
_refine_ls_extinction_coef 0.0000
_refine_ls_extinction_expression Fc^*^=kFc[1+0.001xFc^2^\l^3^/sin(2\q)]^-1/4^
_refine_ls_extinction_method SHELXL
_refine_ls_goodness_of_fit_ref 1.231
_refine_ls_hydrogen_treatment noref
_refine_ls_number_parameters 568
_refine_ls_number_reflns 7825
_refine_ls_R_factor_gt 0.0682
_refine_ls_shift/su_max -0.0020
_refine_ls_structure_factor_coef Fsqd
_refine_ls_weighting_details 'w = 1/[\s^2^(Fo^2^) + (0.0100P)^2^+0.0000P] where P=(Fo^2^+2Fc^2^)/3'
_refine_ls_weighting_scheme calc
_refine_ls_wR_factor_ref 0.1054
_reflns_number_gt 7825
_reflns_number_total 9297
_reflns_threshold_expression >2.0sigma(I)
_cod_data_source_file b202700c.txt
_cod_data_source_block '_M-helix2'
_cod_original_cell_volume 4183(1)
_cod_original_sg_symbol_H-M 'P 21 21 21   '
_cod_original_formula_sum 'C43 H40 Cl2 Cu2 N10 O2 '
_cod_database_code 7114014

loop_
_symmetry_equiv_pos_as_xyz
x,y,z
1/2-x,-y,1/2+z
1/2+x,1/2-y,-z
-x,1/2+y,1/2-z

loop_
_atom_site_label
_atom_site_type_symbol
_atom_site_fract_x
_atom_site_fract_y
_atom_site_fract_z
_atom_site_U_iso_or_equiv
_atom_site_adp_type
_atom_site_occupancy
_atom_site_calc_flag
_atom_site_refinement_flags
Cu(1) Cu -0.52095(3) -0.62172(3) -0.12872(3) 0.0206(1) Uani 1.00 d .
Cu(2) Cu -0.59984(3) -0.44573(3) -0.03035(3) 0.0184(1) Uani 1.00 d .
Cl(1) Cl -0.3988(1) -0.5642(2) 0.3437(2) 0.069(1) Uani 0.81 d P
Cl(2) Cl -0.3549(3) -0.7072(2) 0.4370(3) 0.104(2) Uani 0.81 d P
Cl(3) Cl -0.3361(7) -0.660(2) 0.4664(6) 0.094(7) Uani 0.20 d P
Cl(4) Cl -0.3969(7) -0.6040(9) 0.3169(7) 0.06188(4) Uiso 0.20 d P
O(1) O -0.7758(2) -0.5989(2) -0.2103(2) 0.0354(9) Uani 1.00 d .
O(2) O -0.3754(2) -0.3843(2) -0.1567(2) 0.0279(8) Uani 1.00 d .
O(3) O -0.7733(2) -0.6246(2) 0.0398(2) 0.0255(7) Uani 1.00 d .
O(4) O -0.3099(2) -0.5500(2) 0.0117(2) 0.0237(7) Uani 1.00 d .
N(1) N -0.5311(2) -0.7356(2) -0.0793(2) 0.0237(9) Uani 1.00 d .
N(2) N -0.6411(2) -0.6491(2) -0.1601(2) 0.0237(9) Uani 1.00 d .
N(3) N -0.5696(2) -0.5006(2) -0.1752(2) 0.0186(8) Uani 1.00 d .
N(4) N -0.4852(2) -0.4006(2) -0.0636(2) 0.0165(8) Uani 1.00 d .
N(5) N -0.5490(2) -0.4039(2) 0.0781(2) 0.0202(8) Uani 1.00 d .
N(6) N -0.6897(2) -0.3734(2) -0.0892(2) 0.0185(8) Uani 1.00 d .
N(7) N -0.7089(2) -0.5056(2) -0.0089(2) 0.0175(8) Uani 1.00 d .
N(8) N -0.5456(2) -0.5727(2) 0.0146(2) 0.0151(8) Uani 1.00 d .
N(9) N -0.4028(2) -0.5891(2) -0.0884(2) 0.0166(7) Uani 1.00 d .
N(10) N -0.4379(2) -0.6167(3) -0.2379(2) 0.0267(9) Uani 1.00 d .
C(1) C -0.4667(3) -0.7753(3) -0.0384(3) 0.028(1) Uani 1.00 d .
C(2) C -0.4832(3) -0.8476(3) -0.0004(3) 0.038(1) Uani 1.00 d .
C(3) C -0.5690(3) -0.8813(4) -0.0035(3) 0.042(1) Uani 1.00 d .
C(4) C -0.6342(3) -0.8426(3) -0.0470(3) 0.037(1) Uani 1.00 d .
C(5) C -0.6144(3) -0.7697(3) -0.0842(3) 0.028(1) Uani 1.00 d .
C(6) C -0.6821(2) -0.7250(3) -0.1324(3) 0.027(1) Uani 1.00 d .
C(7) C -0.7167(3) -0.7801(3) -0.1983(3) 0.039(1) Uani 1.00 d .
C(8) C -0.6931(3) -0.5945(3) -0.1953(3) 0.025(1) Uani 1.00 d .
C(9) C -0.6423(3) -0.5182(3) -0.2191(3) 0.022(1) Uani 1.00 d .
C(10) C -0.6651(3) -0.4708(3) -0.2812(3) 0.027(1) Uani 1.00 d .
C(11) C -0.6108(3) -0.4067(3) -0.3037(3) 0.030(1) Uani 1.00 d .
C(12) C -0.5363(3) -0.3883(3) -0.2586(3) 0.026(1) Uani 1.00 d .
C(13) C -0.5199(3) -0.4343(3) -0.1928(2) 0.0213(10) Uani 1.00 d .
C(14) C -0.4518(3) -0.4043(3) -0.1346(3) 0.0193(10) Uani 1.00 d .
C(15) C -0.4241(2) -0.3684(3) -0.0048(2) 0.0179(9) Uani 1.00 d .
C(16) C -0.4100(3) -0.2755(3) -0.0145(3) 0.033(1) Uani 1.00 d .
C(17) C -0.4613(2) -0.3863(3) 0.0733(3) 0.0190(9) Uani 1.00 d .
C(18) C -0.4069(3) -0.3838(3) 0.1384(3) 0.026(1) Uani 1.00 d .
C(19) C -0.4459(3) -0.3953(4) 0.2093(3) 0.034(1) Uani 1.00 d .
C(20) C -0.5373(3) -0.4090(3) 0.2145(3) 0.030(1) Uani 1.00 d .
C(21) C -0.5858(3) -0.4138(3) 0.1486(3) 0.025(1) Uani 1.00 d .
C(22) C -0.6705(3) -0.3051(3) -0.1296(3) 0.0228(10) Uani 1.00 d .
C(23) C -0.7323(3) -0.2678(3) -0.1769(3) 0.029(1) Uani 1.00 d .
C(24) C -0.8166(3) -0.3025(3) -0.1844(3) 0.027(1) Uani 1.00 d .
C(25) C -0.8382(3) -0.3715(3) -0.1429(3) 0.024(1) Uani 1.00 d .
C(26) C -0.7740(3) -0.4063(3) -0.0937(2) 0.0173(9) Uani 1.00 d .
C(27) C -0.7934(2) -0.4778(3) -0.0422(3) 0.0182(10) Uani 1.00 d .
C(28) C -0.8622(3) -0.4503(3) 0.0188(3) 0.028(1) Uani 1.00 d .
C(29) C -0.7083(3) -0.5777(3) 0.0276(3) 0.0190(9) Uani 1.00 d .
C(30) C -0.6159(2) -0.6014(3) 0.0559(3) 0.0188(10) Uani 1.00 d .
C(31) C -0.6044(3) -0.6470(3) 0.1215(3) 0.033(1) Uani 1.00 d .
C(32) C -0.5174(3) -0.6610(4) 0.1489(3) 0.046(2) Uani 1.00 d .
C(33) C -0.4455(3) -0.6307(3) 0.1071(3) 0.032(1) Uani 1.00 d .
C(34) C -0.4611(3) -0.5909(3) 0.0390(3) 0.0202(10) Uani 1.00 d .
C(35) C -0.3844(2) -0.5724(3) -0.0162(3) 0.0173(9) Uani 1.00 d .
C(36) C -0.3265(3) -0.5843(3) -0.1425(3) 0.022(1) Uani 1.00 d .
C(37) C -0.2663(3) -0.6615(3) -0.1330(3) 0.028(1) Uani 1.00 d .
C(38) C -0.3596(3) -0.5787(3) -0.2234(3) 0.0190(10) Uani 1.00 d .
C(39) C -0.3092(3) -0.5408(3) -0.2806(3) 0.026(1) Uani 1.00 d .
C(40) C -0.3388(3) -0.5418(3) -0.3546(3) 0.033(1) Uani 1.00 d .
C(41) C -0.4210(3) -0.5822(3) -0.3713(3) 0.033(1) Uani 1.00 d .
C(42) C -0.4667(3) -0.6172(3) -0.3110(3) 0.031(1) Uani 1.00 d .
C(43) C -0.3177(4) -0.6113(6) 0.4026(5) 0.056(3) Uani 0.81 d P
C(44) C -0.324(2) -0.666(2) 0.370(2) 0.056(3) Uani 0.20 d P
H(1) H -0.4076 -0.7513 -0.0369 0.0333 Uiso 1.00 calc .
H(2) H -0.4362 -0.8736 0.0287 0.0486 Uiso 1.00 calc .
H(3) H -0.5817 -0.9312 0.0233 0.0515 Uiso 1.00 calc .
H(4) H -0.6944 -0.8653 -0.0513 0.0424 Uiso 1.00 calc .
H(5) H -0.7323 -0.7115 -0.1000 0.0352 Uiso 1.00 calc .
H(6) H -0.6925 -0.8331 -0.1948 0.0540 Uiso 1.00 calc .
H(7) H -0.6980 -0.7554 -0.2465 0.0540 Uiso 1.00 calc .
H(8) H -0.7809 -0.7818 -0.1978 0.0540 Uiso 1.00 calc .
H(9) H -0.7193 -0.4824 -0.3088 0.0344 Uiso 1.00 calc .
H(10) H -0.6234 -0.3761 -0.3489 0.0380 Uiso 1.00 calc .
H(11) H -0.4967 -0.3438 -0.2724 0.0333 Uiso 1.00 calc .
H(12) H -0.3673 -0.3952 -0.0107 0.0220 Uiso 1.00 calc .
H(13) H -0.3839 -0.2659 -0.0627 0.0393 Uiso 1.00 calc .
H(14) H -0.3734 -0.2573 0.0256 0.0393 Uiso 1.00 calc .
H(15) H -0.4682 -0.2503 -0.0118 0.0393 Uiso 1.00 calc .
H(16) H -0.3439 -0.3737 0.1342 0.0318 Uiso 1.00 calc .
H(17) H -0.4104 -0.3934 0.2547 0.0426 Uiso 1.00 calc .
H(18) H -0.5656 -0.4159 0.2636 0.0381 Uiso 1.00 calc .
H(19) H -0.6497 -0.4235 0.1528 0.0320 Uiso 1.00 calc .
H(20) H -0.6120 -0.2813 -0.1249 0.0280 Uiso 1.00 calc .
H(21) H -0.7173 -0.2199 -0.2062 0.0349 Uiso 1.00 calc .
H(22) H -0.8607 -0.2786 -0.2174 0.0362 Uiso 1.00 calc .
H(23) H -0.8963 -0.3954 -0.1479 0.0295 Uiso 1.00 calc .
H(24) H -0.8187 -0.5207 -0.0725 0.0236 Uiso 1.00 calc .
H(25) H -0.9141 -0.4273 -0.0051 0.0333 Uiso 1.00 calc .
H(26) H -0.8356 -0.4106 0.0519 0.0333 Uiso 1.00 calc .
H(27) H -0.8802 -0.4971 0.0485 0.0333 Uiso 1.00 calc .
H(28) H -0.6545 -0.6693 0.1475 0.0406 Uiso 1.00 calc .
H(29) H -0.5073 -0.6886 0.1969 0.0547 Uiso 1.00 calc .
H(30) H -0.3848 -0.6382 0.1237 0.0407 Uiso 1.00 calc .
H(31) H -0.2912 -0.5367 -0.1307 0.0281 Uiso 1.00 calc .
H(32) H -0.3040 -0.7100 -0.1359 0.0341 Uiso 1.00 calc .
H(33) H -0.2242 -0.6642 -0.1748 0.0341 Uiso 1.00 calc .
H(34) H -0.2357 -0.6608 -0.0863 0.0341 Uiso 1.00 calc .
H(35) H -0.2542 -0.5119 -0.2677 0.0311 Uiso 1.00 calc .
H(36) H -0.3040 -0.5165 -0.3949 0.0432 Uiso 1.00 calc .
H(37) H -0.4436 -0.5859 -0.4231 0.0410 Uiso 1.00 calc .
H(38) H -0.5227 -0.6444 -0.3209 0.0346 Uiso 1.00 calc .

loop_
_atom_site_aniso_label
_atom_site_aniso_U_11
_atom_site_aniso_U_22
_atom_site_aniso_U_33
_atom_site_aniso_U_12
_atom_site_aniso_U_13
_atom_site_aniso_U_23
Cu(1) 0.0124(2) 0.0229(3) 0.0265(3) -0.0032(2) -0.0005(2) -0.0017(3)
Cu(2) 0.0122(2) 0.0256(3) 0.0174(3) -0.0039(2) -0.0005(2) 0.0036(3)
Cl(1) 0.041(1) 0.070(2) 0.096(2) -0.002(1) -0.013(1) 0.006(2)
Cl(2) 0.088(2) 0.074(2) 0.149(4) -0.019(2) 0.036(2) 0.047(2)
Cl(3) 0.053(6) 0.20(2) 0.031(5) -0.035(8) 0.011(4) 0.001(8)
O(1) 0.015(2) 0.046(2) 0.046(2) -0.002(1) -0.006(1) -0.006(2)
O(2) 0.017(1) 0.042(2) 0.024(2) -0.010(1) 0.004(1) 0.002(2)
O(3) 0.017(1) 0.022(2) 0.037(2) -0.006(1) 0.004(1) 0.001(2)
O(4) 0.012(1) 0.029(2) 0.030(2) 0.000(1) -0.004(1) -0.006(2)
N(1) 0.019(2) 0.018(2) 0.034(2) -0.004(1) 0.008(2) -0.005(2)
N(2) 0.015(2) 0.022(2) 0.033(2) -0.002(1) -0.001(2) -0.007(2)
N(3) 0.015(2) 0.026(2) 0.015(2) -0.001(1) 0.000(1) -0.006(2)
N(4) 0.013(2) 0.021(2) 0.015(2) -0.004(1) -0.004(1) -0.002(1)
N(5) 0.015(2) 0.028(2) 0.018(2) -0.002(1) 0.001(1) -0.001(2)
N(6) 0.017(2) 0.016(2) 0.022(2) 0.000(1) 0.002(1) -0.003(2)
N(7) 0.011(2) 0.018(2) 0.023(2) 0.000(1) 0.003(1) 0.002(2)
N(8) 0.015(2) 0.016(2) 0.015(2) -0.001(1) 0.000(1) 0.001(1)
N(9) 0.010(2) 0.017(2) 0.022(2) 0.004(1) 0.004(2) 0.002(2)
N(10) 0.019(2) 0.036(3) 0.024(2) -0.004(2) 0.000(2) -0.003(2)
C(1) 0.023(2) 0.023(3) 0.039(3) 0.002(2) 0.007(2) -0.005(2)
C(2) 0.036(3) 0.029(3) 0.050(4) 0.005(2) 0.015(3) 0.008(2)
C(3) 0.044(3) 0.021(3) 0.061(4) 0.001(2) 0.020(3) 0.007(3)
C(4) 0.025(2) 0.034(3) 0.051(4) -0.007(2) 0.017(2) -0.012(3)
C(5) 0.023(2) 0.018(3) 0.042(3) -0.006(2) 0.015(2) -0.009(2)
C(6) 0.011(2) 0.024(3) 0.046(3) -0.003(2) 0.007(2) -0.012(2)
C(7) 0.029(3) 0.039(3) 0.050(4) -0.005(2) 0.001(2) -0.023(3)
C(8) 0.016(2) 0.035(3) 0.025(3) -0.006(2) 0.002(2) -0.012(2)
C(9) 0.015(2) 0.031(3) 0.021(3) 0.001(2) -0.001(2) -0.010(2)
C(10) 0.020(2) 0.041(3) 0.021(3) 0.006(2) -0.006(2) -0.008(2)
C(11) 0.033(3) 0.040(3) 0.017(2) 0.004(2) -0.004(2) 0.002(2)
C(12) 0.026(2) 0.038(3) 0.014(2) -0.004(2) 0.000(2) -0.001(2)
C(13) 0.015(2) 0.030(3) 0.019(2) -0.002(2) 0.003(2) -0.003(2)
C(14) 0.017(2) 0.024(3) 0.017(2) -0.002(2) 0.001(2) 0.005(2)
C(15) 0.015(2) 0.020(3) 0.019(2) -0.006(2) -0.002(2) 0.002(2)
C(16) 0.044(3) 0.030(3) 0.023(3) -0.012(2) -0.006(2) 0.004(2)
C(17) 0.017(2) 0.020(2) 0.020(2) -0.003(2) -0.002(2) -0.002(2)
C(18) 0.020(2) 0.033(3) 0.025(3) -0.007(2) -0.008(2) -0.001(2)
C(19) 0.029(2) 0.055(4) 0.017(3) -0.005(2) -0.004(2) 0.002(2)
C(20) 0.034(3) 0.043(3) 0.014(3) -0.005(2) 0.001(2) -0.003(2)
C(21) 0.020(2) 0.032(3) 0.023(3) -0.003(2) 0.004(2) 0.000(2)
C(22) 0.029(2) 0.022(3) 0.017(2) 0.000(2) 0.003(2) -0.002(2)
C(23) 0.039(3) 0.021(3) 0.027(3) 0.006(2) 0.010(2) 0.003(2)
C(24) 0.040(3) 0.029(3) 0.013(3) 0.013(2) -0.005(2) -0.002(2)
C(25) 0.023(2) 0.029(3) 0.020(3) 0.008(2) -0.003(2) -0.006(2)
C(26) 0.021(2) 0.018(3) 0.013(2) 0.003(2) 0.002(2) -0.005(2)
C(27) 0.012(2) 0.022(2) 0.020(3) 0.001(2) -0.003(2) -0.001(2)
C(28) 0.022(2) 0.029(3) 0.034(3) 0.005(2) 0.008(2) 0.008(2)
C(29) 0.023(2) 0.021(3) 0.013(2) 0.002(2) 0.005(2) -0.005(2)
C(30) 0.016(2) 0.018(3) 0.023(3) 0.000(2) 0.003(2) 0.000(2)
C(31) 0.025(2) 0.043(3) 0.030(3) 0.000(2) 0.003(2) 0.013(2)
C(32) 0.033(3) 0.073(4) 0.034(3) 0.010(3) 0.001(3) 0.032(3)
C(33) 0.019(2) 0.047(3) 0.030(3) 0.005(2) -0.005(2) 0.013(3)
C(34) 0.017(2) 0.024(3) 0.020(3) 0.003(2) -0.003(2) -0.001(2)
C(35) 0.013(2) 0.020(3) 0.019(3) 0.004(2) 0.001(2) 0.003(2)
C(36) 0.013(2) 0.033(3) 0.022(3) -0.004(2) 0.005(2) 0.000(2)
C(37) 0.020(2) 0.038(3) 0.025(3) 0.007(2) 0.003(2) 0.000(2)
C(38) 0.018(2) 0.018(3) 0.021(3) 0.005(2) 0.004(2) -0.003(2)
C(39) 0.023(2) 0.024(3) 0.032(3) -0.001(2) 0.000(2) 0.003(2)
C(40) 0.031(2) 0.044(3) 0.025(3) 0.008(2) 0.009(2) 0.008(2)
C(41) 0.032(3) 0.042(3) 0.025(3) 0.009(2) -0.002(2) 0.001(2)
C(42) 0.018(2) 0.040(3) 0.036(3) 0.000(2) -0.004(2) -0.013(3)
C(43) 0.034(3) 0.054(6) 0.082(7) 0.000(4) 0.003(4) 0.022(5)
C(44) 0.034(3) 0.054(6) 0.082(7) 0.000(4) 0.003(4) 0.022(5)

loop_
_atom_type_symbol
_atom_type_description
_atom_type_scat_dispersion_real
_atom_type_scat_dispersion_imag
_atom_type_scat_source
C C 0.003 0.002
;International Tables for Crystallography
(1992, Vol. C, Tables 4.2.6.8 and 6.1.1.4)
;
H H 0.000 0.000
;International Tables for Crystallography
(1992, Vol. C, Table 6.1.1.4)
;
Cl Cl 0.148 0.159
;International Tables for Crystallography
(1992, Vol. C, Tables 4.2.6.8 and 6.1.1.4)
;
Cu Cu 0.320 1.265
;International Tables for Crystallography
(1992, Vol. C, Tables 4.2.6.8 and 6.1.1.4)
;
N N 0.006 0.003
;International Tables for Crystallography
(1992, Vol. C, Tables 4.2.6.8 and 6.1.1.4)
;
O O 0.011 0.006
;International Tables for Crystallography
(1992, Vol. C, Tables 4.2.6.8 and 6.1.1.4)
;

loop_
_geom_angle_atom_site_label_1
_geom_angle_atom_site_label_2
_geom_angle_atom_site_label_3
_geom_angle
_geom_angle_publ_flag
N(1) Cu(1) N(2) 80.9(1) yes
N(1) Cu(1) N(3) 156.9(1) yes
N(1) Cu(1) N(8) 82.2(1) yes
N(1) Cu(1) N(9) 99.1(1) yes
N(1) Cu(1) N(10) 115.2(1) yes
N(2) Cu(1) N(3) 78.6(1) yes
N(2) Cu(1) N(8) 102.2(1) yes
N(2) Cu(1) N(9) 174.9(2) yes
N(2) Cu(1) N(10) 105.8(1) yes
N(3) Cu(1) N(8) 91.9(1) yes
N(3) Cu(1) N(9) 100.4(1) yes
N(3) Cu(1) N(10) 80.8(1) yes
N(8) Cu(1) N(9) 72.8(1) yes
N(8) Cu(1) N(10) 148.9(1) yes
N(9) Cu(1) N(10) 78.8(1) yes
N(3) Cu(2) N(4) 72.6(1) yes
N(3) Cu(2) N(5) 149.9(1) yes
N(3) Cu(2) N(6) 80.2(1) yes
N(3) Cu(2) N(7) 98.8(1) yes
N(3) Cu(2) N(8) 88.0(1) yes
N(4) Cu(2) N(5) 80.6(1) yes
N(4) Cu(2) N(6) 101.7(1) yes
N(4) Cu(2) N(7) 170.3(1) yes
N(4) Cu(2) N(8) 97.6(1) yes
N(5) Cu(2) N(6) 119.2(1) yes
N(5) Cu(2) N(7) 106.5(1) yes
N(5) Cu(2) N(8) 82.2(1) yes
N(6) Cu(2) N(7) 80.9(1) yes
N(6) Cu(2) N(8) 153.2(1) yes
N(7) Cu(2) N(8) 77.2(1) yes
Cl(4) Cl(1) C(43) 88.0(9) yes
Cl(4) Cl(1) C(44) 57(1) yes
C(43) Cl(1) C(44) 31(1) yes
Cl(3) Cl(2) C(43) 51(1) yes
Cl(3) Cl(2) C(44) 87(1) yes
C(43) Cl(2) C(44) 36(1) yes
Cl(2) Cl(3) C(43) 94.7(9) yes
Cl(2) Cl(3) C(44) 56(1) yes
C(43) Cl(3) C(44) 38(1) yes
Cl(1) Cl(4) C(43) 67.3(8) yes
Cl(1) Cl(4) C(44) 100(1) yes
C(43) Cl(4) C(44) 33(1) yes
Cu(1) N(1) C(1) 126.9(3) yes
Cu(1) N(1) C(5) 114.2(3) yes
C(1) N(1) C(5) 118.7(4) yes
Cu(1) N(2) C(6) 119.2(3) yes
Cu(1) N(2) C(8) 121.1(3) yes
C(6) N(2) C(8) 118.6(3) yes
Cu(1) N(3) C(9) 105.9(3) yes
Cu(1) N(3) C(13) 127.6(3) yes
C(9) N(3) C(13) 118.6(4) yes
Cu(2) N(4) C(14) 125.9(3) yes
Cu(2) N(4) C(15) 117.8(3) yes
C(14) N(4) C(15) 115.8(3) yes
Cu(2) N(5) C(17) 110.8(3) yes
Cu(2) N(5) C(21) 128.4(3) yes
C(17) N(5) C(21) 118.4(4) yes
Cu(2) N(6) C(22) 126.7(3) yes
Cu(2) N(6) C(26) 113.5(3) yes
C(22) N(6) C(26) 119.2(3) yes
Cu(2) N(7) C(27) 119.3(3) yes
Cu(2) N(7) C(29) 122.1(3) yes
C(27) N(7) C(29) 118.0(3) yes
C(30) N(8) C(34) 118.0(3) yes
Cu(1) N(9) C(35) 125.7(3) yes
Cu(1) N(9) C(36) 118.0(3) yes
C(35) N(9) C(36) 116.3(3) yes
Cu(1) N(10) C(38) 109.2(3) yes
Cu(1) N(10) C(42) 128.5(3) yes
C(38) N(10) C(42) 117.3(4) yes
N(1) C(1) C(2) 122.4(4) yes
C(1) C(2) C(3) 118.9(5) yes
C(2) C(3) C(4) 119.0(5) yes
C(3) C(4) C(5) 120.0(4) yes
N(1) C(5) C(4) 120.9(4) yes
N(1) C(5) C(6) 116.6(4) yes
C(4) C(5) C(6) 122.5(4) yes
N(2) C(6) C(5) 108.6(3) yes
N(2) C(6) C(7) 112.4(4) yes
C(5) C(6) C(7) 111.0(4) yes
O(1) C(8) N(2) 128.7(4) yes
O(1) C(8) C(9) 118.5(4) yes
N(2) C(8) C(9) 112.8(3) yes
N(3) C(9) C(8) 114.6(4) yes
N(3) C(9) C(10) 121.6(4) yes
C(8) C(9) C(10) 123.8(4) yes
C(9) C(10) C(11) 120.5(4) yes
C(10) C(11) C(12) 117.9(4) yes
C(11) C(12) C(13) 119.4(4) yes
N(3) C(13) C(12) 121.6(4) yes
N(3) C(13) C(14) 118.2(4) yes
C(12) C(13) C(14) 119.8(4) yes
O(2) C(14) N(4) 128.0(4) yes
O(2) C(14) C(13) 119.1(4) yes
N(4) C(14) C(13) 112.9(3) yes
N(4) C(15) C(16) 111.0(3) yes
N(4) C(15) C(17) 109.9(3) yes
C(16) C(15) C(17) 109.9(4) yes
N(5) C(17) C(15) 117.3(4) yes
N(5) C(17) C(18) 121.3(4) yes
C(15) C(17) C(18) 121.5(3) yes
C(17) C(18) C(19) 119.0(4) yes
C(18) C(19) C(20) 119.6(4) yes
C(19) C(20) C(21) 118.4(4) yes
N(5) C(21) C(20) 123.2(4) yes
N(6) C(22) C(23) 122.5(4) yes
C(22) C(23) C(24) 118.8(4) yes
C(23) C(24) C(25) 119.7(4) yes
C(24) C(25) C(26) 119.6(4) yes
N(6) C(26) C(25) 120.0(4) yes
N(6) C(26) C(27) 116.6(3) yes
C(25) C(26) C(27) 123.4(3) yes
N(7) C(27) C(26) 108.3(3) yes
N(7) C(27) C(28) 112.7(4) yes
C(26) C(27) C(28) 108.6(3) yes
O(3) C(29) N(7) 127.9(4) yes
O(3) C(29) C(30) 119.4(4) yes
N(7) C(29) C(30) 112.8(3) yes
N(8) C(30) C(29) 116.0(4) yes
N(8) C(30) C(31) 122.3(4) yes
C(29) C(30) C(31) 121.6(4) yes
C(30) C(31) C(32) 119.2(4) yes
C(31) C(32) C(33) 118.3(5) yes
C(32) C(33) C(34) 119.7(4) yes
N(8) C(34) C(33) 122.1(4) yes
N(8) C(34) C(35) 116.6(4) yes
C(33) C(34) C(35) 121.0(3) yes
O(4) C(35) N(9) 127.5(4) yes
O(4) C(35) C(34) 117.9(4) yes
N(9) C(35) C(34) 114.2(3) yes
N(9) C(36) C(37) 109.2(4) yes
N(9) C(36) C(38) 110.8(3) yes
C(37) C(36) C(38) 109.8(4) yes
N(10) C(38) C(36) 115.8(4) yes
N(10) C(38) C(39) 122.3(4) yes
C(36) C(38) C(39) 121.9(4) yes
C(38) C(39) C(40) 120.1(4) yes
C(39) C(40) C(41) 118.5(4) yes
C(40) C(41) C(42) 117.4(5) yes
N(10) C(42) C(41) 124.4(4) yes
Cl(1) C(43) Cl(2) 111.8(4) yes
Cl(1) C(43) Cl(3) 125.4(6) yes
Cl(1) C(43) Cl(4) 24.8(5) yes
Cl(1) C(43) C(44) 89(1) yes
Cl(2) C(43) Cl(3) 33.4(9) yes
Cl(2) C(43) Cl(4) 97.5(6) yes
Cl(2) C(43) C(44) 53(2) yes
Cl(3) C(43) Cl(4) 122.9(8) yes
Cl(3) C(43) C(44) 86(2) yes
Cl(4) C(43) C(44) 65(2) yes
Cl(1) C(44) Cl(2) 112(1) yes
Cl(1) C(44) Cl(3) 96(1) yes
Cl(1) C(44) Cl(4) 22.5(6) yes
Cl(1) C(44) C(43) 59(1) yes
Cl(2) C(44) Cl(3) 35(1) yes
Cl(2) C(44) Cl(4) 120(1) yes
Cl(2) C(44) C(43) 89(2) yes
Cl(3) C(44) Cl(4) 115(2) yes
Cl(3) C(44) C(43) 55(2) yes
Cl(4) C(44) C(43) 81(2) yes

loop_
_geom_bond_atom_site_label_1
_geom_bond_atom_site_label_2
_geom_bond_distance
_geom_bond_publ_flag
Cu(1) N(1) 2.044(4) yes
Cu(1) N(2) 1.914(3) yes
Cu(1) N(3) 2.244(4) yes
Cu(1) N(8) 2.644(3) yes
Cu(1) N(9) 1.958(3) yes
Cu(1) N(10) 2.266(4) yes
Cu(2) N(3) 2.712(4) yes
Cu(2) N(4) 1.937(3) yes
Cu(2) N(5) 2.143(4) yes
Cu(2) N(6) 2.049(3) yes
Cu(2) N(7) 1.920(3) yes
Cu(2) N(8) 2.346(3) yes
Cl(1) Cl(4) 0.80(1) yes
Cl(1) C(43) 1.754(8) yes
Cl(1) C(44) 2.04(4) yes
Cl(2) Cl(3) 0.97(2) yes
Cl(2) C(43) 1.756(10) yes
Cl(2) C(44) 1.42(4) yes
Cl(3) C(43) 1.39(2) yes
Cl(3) C(44) 1.69(4) yes
Cl(4) C(43) 1.90(1) yes
Cl(4) C(44) 1.75(4) yes
O(1) C(8) 1.254(5) yes
O(2) C(14) 1.238(5) yes
O(3) C(29) 1.245(5) yes
O(4) C(35) 1.258(4) yes
N(1) C(1) 1.352(6) yes
N(1) C(5) 1.355(5) yes
N(2) C(6) 1.455(6) yes
N(2) C(8) 1.323(6) yes
N(3) C(9) 1.351(5) yes
N(3) C(13) 1.339(6) yes
N(4) C(14) 1.332(6) yes
N(4) C(15) 1.464(5) yes
N(5) C(17) 1.332(5) yes
N(5) C(21) 1.354(6) yes
N(6) C(22) 1.342(6) yes
N(6) C(26) 1.360(5) yes
N(7) C(27) 1.452(5) yes
N(7) C(29) 1.331(6) yes
N(8) C(30) 1.349(5) yes
N(8) C(34) 1.353(5) yes
N(9) C(35) 1.315(6) yes
N(9) C(36) 1.472(5) yes
N(10) C(38) 1.337(5) yes
N(10) C(42) 1.343(6) yes
C(1) C(2) 1.370(7) yes
C(2) C(3) 1.383(7) yes
C(3) C(4) 1.378(7) yes
C(4) C(5) 1.380(7) yes
C(5) C(6) 1.495(6) yes
C(6) C(7) 1.543(7) yes
C(8) C(9) 1.506(7) yes
C(9) C(10) 1.370(7) yes
C(10) C(11) 1.371(7) yes
C(11) C(12) 1.386(6) yes
C(12) C(13) 1.390(6) yes
C(13) C(14) 1.510(6) yes
C(15) C(16) 1.531(7) yes
C(15) C(17) 1.495(6) yes
C(17) C(18) 1.391(6) yes
C(18) C(19) 1.376(7) yes
C(19) C(20) 1.374(6) yes
C(20) C(21) 1.355(6) yes
C(22) C(23) 1.372(7) yes
C(23) C(24) 1.375(7) yes
C(24) C(25) 1.371(7) yes
C(25) C(26) 1.399(6) yes
C(26) C(27) 1.494(6) yes
C(27) C(28) 1.537(6) yes
C(29) C(30) 1.505(5) yes
C(30) C(31) 1.371(7) yes
C(31) C(32) 1.392(7) yes
C(32) C(33) 1.379(7) yes
C(33) C(34) 1.369(7) yes
C(34) C(35) 1.518(6) yes
C(36) C(37) 1.547(6) yes
C(36) C(38) 1.494(6) yes
C(38) C(39) 1.389(6) yes
C(39) C(40) 1.359(7) yes
C(40) C(41) 1.413(6) yes
C(41) C(42) 1.372(7) yes
C(43) C(44) 1.06(4) yes

loop_
_geom_torsion_atom_site_label_1
_geom_torsion_atom_site_label_2
_geom_torsion_atom_site_label_3
_geom_torsion_atom_site_label_4
_geom_torsion
_geom_torsion_publ_flag
Cu(1) N(1) C(1) C(2) 172.6(4) yes
Cu(1) N(1) C(5) C(4) -173.5(4) yes
Cu(1) N(1) C(5) C(6) 7.2(5) yes
Cu(1) N(2) C(6) C(5) -2.4(5) yes
Cu(1) N(2) C(6) C(7) -125.6(3) yes
Cu(1) N(2) C(8) O(1) -169.8(4) yes
Cu(1) N(2) C(8) C(9) 10.3(5) yes
Cu(1) N(3) C(9) C(8) 27.9(4) yes
Cu(1) N(3) C(9) C(10) -150.4(4) yes
Cu(1) N(3) C(13) C(12) 138.4(4) yes
Cu(1) N(3) C(13) C(14) -48.6(5) yes
Cu(1) N(9) C(35) O(4) -178.8(3) yes
Cu(1) N(9) C(35) C(34) 7.6(5) yes
Cu(1) N(9) C(36) C(37) -102.4(3) yes
Cu(1) N(9) C(36) C(38) 18.7(4) yes
Cu(1) N(10) C(38) C(36) 27.0(4) yes
Cu(1) N(10) C(38) C(39) -156.9(4) yes
Cu(1) N(10) C(42) C(41) 152.5(4) yes
Cu(2) N(4) C(14) O(2) -171.6(4) yes
Cu(2) N(4) C(14) C(13) 10.5(5) yes
Cu(2) N(4) C(15) C(16) -115.6(3) yes
Cu(2) N(4) C(15) C(17) 6.2(4) yes
Cu(2) N(5) C(17) C(15) 21.5(5) yes
Cu(2) N(5) C(17) C(18) -159.0(4) yes
Cu(2) N(5) C(21) C(20) 158.4(4) yes
Cu(2) N(6) C(22) C(23) 169.6(4) yes
Cu(2) N(6) C(26) C(25) -168.9(3) yes
Cu(2) N(6) C(26) C(27) 13.1(5) yes
Cu(2) N(7) C(27) C(26) 3.9(4) yes
Cu(2) N(7) C(27) C(28) -116.3(3) yes
Cu(2) N(7) C(29) O(3) -174.4(4) yes
Cu(2) N(7) C(29) C(30) 5.6(5) yes
Cl(1) Cl(4) C(43) Cl(2) 127.6(9) yes
Cl(1) Cl(4) C(43) Cl(3) 104(1) yes
Cl(1) Cl(4) C(43) C(44) 171(2) yes
Cl(1) Cl(4) C(44) Cl(2) 76(2) yes
Cl(1) Cl(4) C(44) Cl(3) 37(2) yes
Cl(1) Cl(4) C(44) C(43) -7(2) yes
Cl(1) C(43) Cl(2) Cl(3) -121(1) yes
Cl(1) C(43) Cl(2) C(44) 72(2) yes
Cl(1) C(43) Cl(3) Cl(2) 75(1) yes
Cl(1) C(43) Cl(3) C(44) 87(1) yes
Cl(1) C(43) Cl(4) C(44) -171(2) yes
Cl(1) C(43) C(44) Cl(2) -117(1) yes
Cl(1) C(43) C(44) Cl(3) -125.5(6) yes
Cl(1) C(43) C(44) Cl(4) 3.5(9) yes
Cl(1) C(44) Cl(2) Cl(3) -67(1) yes
Cl(1) C(44) Cl(2) C(43) -55(1) yes
Cl(1) C(44) Cl(3) Cl(2) 121(1) yes
Cl(1) C(44) Cl(3) C(43) -44(1) yes
Cl(1) C(44) Cl(4) C(43) 7(2) yes
Cl(1) C(44) C(43) Cl(2) 117(1) yes
Cl(1) C(44) C(43) Cl(3) 125.5(6) yes
Cl(1) C(44) C(43) Cl(4) -3.5(9) yes
Cl(2) Cl(3) C(43) Cl(4) 45(1) yes
Cl(2) Cl(3) C(43) C(44) -11(1) yes
Cl(2) Cl(3) C(44) Cl(4) 107(2) yes
Cl(2) Cl(3) C(44) C(43) 165(2) yes
Cl(2) C(43) Cl(1) Cl(4) -57.8(10) yes
Cl(2) C(43) Cl(1) C(44) -50(1) yes
Cl(2) C(43) Cl(3) C(44) 11(1) yes
Cl(2) C(43) Cl(4) C(44) -44(2) yes
Cl(2) C(43) C(44) Cl(3) -7(1) yes
Cl(2) C(43) C(44) Cl(4) 121(1) yes
Cl(2) C(44) Cl(1) Cl(4) -114(2) yes
Cl(2) C(44) Cl(1) C(43) 74(2) yes
Cl(2) C(44) Cl(3) C(43) -165(2) yes
Cl(2) C(44) Cl(4) C(43) 84(3) yes
Cl(2) C(44) C(43) Cl(3) 7(1) yes
Cl(2) C(44) C(43) Cl(4) -121(1) yes
Cl(3) Cl(2) C(43) Cl(4) -142(1) yes
Cl(3) Cl(2) C(43) C(44) 165(2) yes
Cl(3) Cl(2) C(44) Cl(4) -91(2) yes
Cl(3) Cl(2) C(44) C(43) -11(1) yes
Cl(3) C(43) Cl(1) Cl(4) -92(1) yes
Cl(3) C(43) Cl(1) C(44) -85(2) yes
Cl(3) C(43) Cl(2) C(44) -165(2) yes
Cl(3) C(43) Cl(4) C(44) -67(2) yes
Cl(3) C(43) C(44) Cl(4) 128(1) yes
Cl(3) C(44) Cl(1) Cl(4) -146(2) yes
Cl(3) C(44) Cl(1) C(43) 42(1) yes
Cl(3) C(44) Cl(2) C(43) 11(1) yes
Cl(3) C(44) Cl(4) C(43) 44(1) yes
Cl(3) C(44) C(43) Cl(4) -128(1) yes
Cl(4) Cl(1) C(43) C(44) -7(2) yes
Cl(4) Cl(1) C(44) C(43) 171(2) yes
Cl(4) C(43) Cl(1) C(44) 7(2) yes
Cl(4) C(43) Cl(2) C(44) 51(2) yes
Cl(4) C(43) Cl(3) C(44) 57(1) yes
Cl(4) C(44) Cl(1) C(43) -171(2) yes
Cl(4) C(44) Cl(2) C(43) -79(2) yes
Cl(4) C(44) Cl(3) C(43) -58(1) yes
O(1) C(8) N(2) C(6) -1.5(8) yes
O(1) C(8) C(9) N(3) 152.6(4) yes
O(1) C(8) C(9) C(10) -29.1(7) yes
O(2) C(14) N(4) C(15) 0.5(6) yes
O(2) C(14) C(13) N(3) 136.0(4) yes
O(2) C(14) C(13) C(12) -50.9(6) yes
O(3) C(29) N(7) C(27) -2.8(7) yes
O(3) C(29) C(30) N(8) 150.7(4) yes
O(3) C(29) C(30) C(31) -31.6(6) yes
O(4) C(35) N(9) C(36) 2.6(6) yes
O(4) C(35) C(34) N(8) 146.5(4) yes
O(4) C(35) C(34) C(33) -39.2(6) yes
N(1) Cu(1) N(2) C(6) 4.8(3) yes
N(1) Cu(1) N(2) C(8) 173.0(4) yes
N(1) Cu(1) N(3) C(9) -45.6(5) yes
N(1) Cu(1) N(3) C(13) 166.5(4) yes
N(1) Cu(1) N(9) C(35) -68.5(4) yes
N(1) Cu(1) N(9) C(36) 110.1(3) yes
N(1) Cu(1) N(10) C(38) -107.8(3) yes
N(1) Cu(1) N(10) C(42) 98.6(4) yes
N(1) C(1) C(2) C(3) -0.2(8) yes
N(1) C(5) C(4) C(3) 0.6(8) yes
N(1) C(5) C(6) N(2) -3.4(6) yes
N(1) C(5) C(6) C(7) 120.7(4) yes
N(2) Cu(1) N(1) C(1) 178.9(4) yes
N(2) Cu(1) N(1) C(5) -6.6(3) yes
N(2) Cu(1) N(3) C(9) -17.8(3) yes
N(2) Cu(1) N(3) C(13) -165.7(4) yes
N(2) Cu(1) N(9) C(35) 21(1) yes
N(2) Cu(1) N(9) C(36) -159(1) yes
N(2) Cu(1) N(10) C(38) 164.9(3) yes
N(2) Cu(1) N(10) C(42) 11.3(5) yes
N(2) C(6) C(5) C(4) 177.4(5) yes
N(2) C(8) C(9) N(3) -27.4(6) yes
N(2) C(8) C(9) C(10) 150.8(5) yes
N(3) Cu(1) N(1) C(1) -153.5(4) yes
N(3) Cu(1) N(1) C(5) 21.0(6) yes
N(3) Cu(1) N(2) C(6) -164.5(4) yes
N(3) Cu(1) N(2) C(8) 3.7(4) yes
N(3) Cu(1) N(9) C(35) 99.0(3) yes
N(3) Cu(1) N(9) C(36) -82.3(3) yes
N(3) Cu(1) N(10) C(38) 89.7(3) yes
N(3) Cu(1) N(10) C(42) -64.0(4) yes
N(3) C(9) C(10) C(11) 4.3(7) yes
N(3) C(13) C(12) C(11) 5.9(7) yes
N(3) C(13) C(14) N(4) -46.0(5) yes
N(4) Cu(2) N(5) C(17) -13.7(3) yes
N(4) Cu(2) N(5) C(21) -175.3(4) yes
N(4) Cu(2) N(6) C(22) -9.3(4) yes
N(4) Cu(2) N(6) C(26) 162.1(3) yes
N(4) Cu(2) N(7) C(27) -104.1(9) yes
N(4) Cu(2) N(7) C(29) 67.3(10) yes
N(4) C(14) C(13) C(12) 127.2(4) yes
N(4) C(15) C(17) N(5) -18.9(5) yes
N(4) C(15) C(17) C(18) 161.6(4) yes
N(5) Cu(2) N(4) C(14) 175.5(4) yes
N(5) Cu(2) N(4) C(15) 3.5(3) yes
N(5) Cu(2) N(6) C(22) 76.4(4) yes
N(5) Cu(2) N(6) C(26) -112.2(3) yes
N(5) Cu(2) N(7) C(27) 119.9(3) yes
N(5) Cu(2) N(7) C(29) -68.6(4) yes
N(5) C(17) C(15) C(16) 103.5(4) yes
N(5) C(17) C(18) C(19) -3.8(7) yes
N(5) C(21) C(20) C(19) -1.4(8) yes
N(6) Cu(2) N(4) C(14) -66.5(4) yes
N(6) Cu(2) N(4) C(15) 121.5(3) yes
N(6) Cu(2) N(5) C(17) -111.9(3) yes
N(6) Cu(2) N(5) C(21) 86.5(4) yes
N(6) Cu(2) N(7) C(27) 2.1(3) yes
N(6) Cu(2) N(7) C(29) 173.5(4) yes
N(6) C(22) C(23) C(24) -1.3(7) yes
N(6) C(26) C(25) C(24) -2.2(6) yes
N(6) C(26) C(27) N(7) -11.1(5) yes
N(6) C(26) C(27) C(28) 111.6(4) yes
N(7) Cu(2) N(4) C(14) 37(1) yes
N(7) Cu(2) N(4) C(15) -134.0(8) yes
N(7) Cu(2) N(5) C(17) 159.4(3) yes
N(7) Cu(2) N(5) C(21) -2.2(4) yes
N(7) Cu(2) N(6) C(22) -179.8(4) yes
N(7) Cu(2) N(6) C(26) -8.4(3) yes
N(7) C(27) C(26) C(25) 171.1(4) yes
N(7) C(29) C(30) N(8) -29.2(5) yes
N(7) C(29) C(30) C(31) 148.5(4) yes
N(8) C(30) C(31) C(32) 3.2(7) yes
N(8) C(34) C(33) C(32) 6.7(8) yes
N(8) C(34) C(35) N(9) -39.3(5) yes
N(9) Cu(1) N(1) C(1) -6.3(4) yes
N(9) Cu(1) N(1) C(5) 168.2(3) yes
N(9) Cu(1) N(2) C(6) -86(1) yes
N(9) Cu(1) N(2) C(8) 81(1) yes
N(9) Cu(1) N(3) C(9) 167.3(3) yes
N(9) Cu(1) N(3) C(13) 19.4(4) yes
N(9) Cu(1) N(10) C(38) -12.9(3) yes
N(9) Cu(1) N(10) C(42) -166.5(5) yes
N(9) C(35) C(34) C(33) 135.1(5) yes
N(9) C(36) C(38) N(10) -30.9(5) yes
N(9) C(36) C(38) C(39) 153.0(4) yes
N(10) Cu(1) N(1) C(1) 75.6(4) yes
N(10) Cu(1) N(1) C(5) -109.9(3) yes
N(10) Cu(1) N(2) C(6) 118.6(3) yes
N(10) Cu(1) N(2) C(8) -73.2(4) yes
N(10) Cu(1) N(3) C(9) 90.6(3) yes
N(10) Cu(1) N(3) C(13) -57.4(4) yes
N(10) Cu(1) N(9) C(35) 177.4(4) yes
N(10) Cu(1) N(9) C(36) -4.0(3) yes
N(10) C(38) C(36) C(37) 89.9(4) yes
N(10) C(38) C(39) C(40) -0.3(7) yes
N(10) C(42) C(41) C(40) -1.1(8) yes
C(1) N(1) C(5) C(4) 1.5(7) yes
C(1) N(1) C(5) C(6) -177.8(4) yes
C(1) C(2) C(3) C(4) 2.2(8) yes
C(2) C(1) N(1) C(5) -1.7(7) yes
C(2) C(3) C(4) C(5) -2.4(8) yes
C(3) C(4) C(5) C(6) 179.8(5) yes
C(4) C(5) C(6) C(7) -58.5(6) yes
C(5) C(6) N(2) C(8) -170.8(4) yes
C(6) N(2) C(8) C(9) 178.5(4) yes
C(7) C(6) N(2) C(8) 65.9(5) yes
C(8) C(9) N(3) C(13) 179.3(4) yes
C(8) C(9) C(10) C(11) -173.8(4) yes
C(9) N(3) C(13) C(12) -6.1(6) yes
C(9) N(3) C(13) C(14) 166.9(4) yes
C(9) C(10) C(11) C(12) -4.4(7) yes
C(10) C(9) N(3) C(13) 1.0(6) yes
C(10) C(11) C(12) C(13) -0.5(7) yes
C(11) C(12) C(13) C(14) -167.0(4) yes
C(13) C(14) N(4) C(15) -177.3(3) yes
C(14) N(4) C(15) C(16) 71.6(4) yes
C(14) N(4) C(15) C(17) -166.6(4) yes
C(15) C(17) N(5) C(21) -174.8(4) yes
C(15) C(17) C(18) C(19) 175.7(5) yes
C(16) C(15) C(17) C(18) -76.0(5) yes
C(17) N(5) C(21) C(20) -2.1(7) yes
C(17) C(18) C(19) C(20) 0.2(8) yes
C(18) C(17) N(5) C(21) 4.7(6) yes
C(18) C(19) C(20) C(21) 2.3(8) yes
C(22) N(6) C(26) C(25) 3.2(6) yes
C(22) N(6) C(26) C(27) -174.8(4) yes
C(22) C(23) C(24) C(25) 2.3(7) yes
C(23) C(22) N(6) C(26) -1.4(7) yes
C(23) C(24) C(25) C(26) -0.5(7) yes
C(24) C(25) C(26) C(27) 175.5(4) yes
C(25) C(26) C(27) C(28) -66.2(5) yes
C(26) C(27) N(7) C(29) -167.9(4) yes
C(27) N(7) C(29) C(30) 177.1(4) yes
C(28) C(27) N(7) C(29) 71.9(5) yes
C(29) C(30) N(8) C(34) 178.4(4) yes
C(29) C(30) C(31) C(32) -174.3(5) yes
C(30) N(8) C(34) C(33) -5.8(6) yes
C(30) N(8) C(34) C(35) 168.5(4) yes
C(30) C(31) C(32) C(33) -2.3(8) yes
C(31) C(30) N(8) C(34) 0.7(6) yes
C(31) C(32) C(33) C(34) -2.5(8) yes
C(32) C(33) C(34) C(35) -167.4(5) yes
C(34) C(35) N(9) C(36) -171.0(3) yes
C(35) N(9) C(36) C(37) 76.3(5) yes
C(35) N(9) C(36) C(38) -162.5(4) yes
C(36) C(38) N(10) C(42) -176.0(4) yes
C(36) C(38) C(39) C(40) 175.6(4) yes
C(37) C(36) C(38) C(39) -86.2(5) yes
C(38) N(10) C(42) C(41) 0.6(7) yes
C(38) C(39) C(40) C(41) -0.2(7) yes
C(39) C(38) N(10) C(42) 0.1(6) yes
C(39) C(40) C(41) C(42) 0.9(7) yes
C(43) Cl(1) Cl(4) C(44) 4(1) yes
C(43) Cl(2) Cl(3) C(44) -8(1) yes
C(43) Cl(3) Cl(2) C(44) 8(1) yes
C(43) Cl(4) Cl(1) C(44) -4(1) yes
C(43) Cl(4) Cl(1) C(44) -4(1) yes
